data_2222545
loop_
_publ_author_name
'Tang, Zhi-Wei'
'Fu, Jun-Dan'
'Jiang, Long-Ping'
'Wen, Yi-Hang'

_publ_section_title
;
 <i>catena</i>-Poly[[[tetraaquamanganese(II)]-\m-4,4'-bipyridine]
 bis(3-hydroxycinnamate) dihydrate]
;
_journal_coeditor_code AT2846
_journal_issue 8
_journal_name_full 'Acta Crystallographica Section E'
_journal_page_first m979
_journal_paper_doi 10.1107/S1600536809028360
_journal_volume 65
_journal_year 2009
_chemical_formula_iupac '[Mn (C10 H8 N2) (H2 O)4] (C9 H7 O3)2, 2H2 O'
_chemical_formula_moiety 'C10 H16 Mn N2 O4 2+, 2(C9 H7 O3 -), 2(H2 O)'
_chemical_formula_sum 'C28 H34 Mn N2 O12'
_chemical_formula_weight 645.51
_chemical_name_systematic
;
<i>catena</i>-Poly[[[tetraaquamanganese(II)]-\m-4,4'-bipyridine]
bis(3-hydroxycinnamate) dihydrate]
;
_space_group_IT_number 14
_symmetry_cell_setting monoclinic
_symmetry_space_group_name_Hall '-P 2ybc'
_symmetry_space_group_name_H-M 'P 1 21/c 1'
_atom_sites_solution_hydrogens geom
_atom_sites_solution_primary direct
_atom_sites_solution_secondary difmap
_audit_creation_method SHELXL-97
_cell_angle_alpha 90.00
_cell_angle_beta 96.520(9)
_cell_angle_gamma 90.00
_cell_formula_units_Z 2
_cell_length_a 11.6620(12)
_cell_length_b 11.2726(13)
_cell_length_c 11.6238(13)
_cell_measurement_reflns_used 1488
_cell_measurement_temperature 296(2)
_cell_measurement_theta_max 27.65
_cell_measurement_theta_min 1.76
_cell_volume 1518.2(3)
_computing_cell_refinement 'SAINT (Bruker, 2006)'
_computing_data_collection 'APEX2 (Bruker, 2006)'
_computing_data_reduction 'SAINT (Bruker, 2006)'
_computing_molecular_graphics 'SHELXTL (Sheldrick, 2008)'
_computing_publication_material 'SHELXTL (Sheldrick, 2008)'
_computing_structure_refinement 'SHELXL97 (Sheldrick, 2008)'
_computing_structure_solution 'SHELXS97 (Sheldrick, 2008)'
_diffrn_ambient_temperature 296(2)
_diffrn_measured_fraction_theta_full 0.992
_diffrn_measured_fraction_theta_max 0.992
_diffrn_measurement_device_type 'Bruker APEXII area-detector'
_diffrn_measurement_method \w
_diffrn_radiation_monochromator graphite
_diffrn_radiation_source 'fine-focus sealed tube'
_diffrn_radiation_type MoK\a
_diffrn_radiation_wavelength 0.71073
_diffrn_reflns_av_R_equivalents 0.0597
_diffrn_reflns_av_sigmaI/netI 0.0563
_diffrn_reflns_limit_h_max 14
_diffrn_reflns_limit_h_min -15
_diffrn_reflns_limit_k_max 14
_diffrn_reflns_limit_k_min -14
_diffrn_reflns_limit_l_max 15
_diffrn_reflns_limit_l_min -15
_diffrn_reflns_number 13208
_diffrn_reflns_theta_full 27.65
_diffrn_reflns_theta_max 27.65
_diffrn_reflns_theta_min 1.76
_diffrn_standards_decay_% 0
_exptl_absorpt_coefficient_mu 0.500
_exptl_absorpt_correction_T_max 0.97
_exptl_absorpt_correction_T_min 0.92
_exptl_absorpt_correction_type multi-scan
_exptl_absorpt_process_details '(SADABS; Sheldrick, 1996)'
_exptl_crystal_colour yellow
_exptl_crystal_density_diffrn 1.412
_exptl_crystal_density_method 'not measured'
_exptl_crystal_description block
_exptl_crystal_F_000 674
_exptl_crystal_size_max 0.21
_exptl_crystal_size_mid 0.14
_exptl_crystal_size_min 0.07
_refine_diff_density_max 0.208
_refine_diff_density_min -0.313
_refine_ls_extinction_method none
_refine_ls_goodness_of_fit_ref 1.041
_refine_ls_hydrogen_treatment mixed
_refine_ls_matrix_type full
_refine_ls_number_parameters 217
_refine_ls_number_reflns 3513
_refine_ls_number_restraints 10
_refine_ls_restrained_S_all 1.043
_refine_ls_R_factor_all 0.0758
_refine_ls_R_factor_gt 0.0443
_refine_ls_shift/su_max 0.000
_refine_ls_shift/su_mean 0.000
_refine_ls_structure_factor_coef Fsqd
_refine_ls_weighting_details 'calc w=1/[\s^2^(Fo^2^)+(0.0535P)^2^+0.0147P] where P=(Fo^2^+2Fc^2^)/3'
_refine_ls_weighting_scheme calc
_refine_ls_wR_factor_gt 0.1022
_refine_ls_wR_factor_ref 0.1182
_reflns_number_gt 2293
_reflns_number_total 3513
_reflns_threshold_expression I>2\s(I)
_cod_data_source_file at2846.cif
_cod_data_source_block I
_cod_original_sg_symbol_H-M 'P 21/c'
_cod_database_code 2222545
_cod_database_fobs_code 2222545

loop_
_symmetry_equiv_pos_as_xyz
'x, y, z'
'-x, y+1/2, -z+1/2'
'-x, -y, -z'
'x, -y-1/2, z-1/2'

loop_
_atom_site_type_symbol
_atom_site_label
_atom_site_fract_x
_atom_site_fract_y
_atom_site_fract_z
_atom_site_U_iso_or_equiv
_atom_site_adp_type
_atom_site_calc_flag
_atom_site_refinement_flags
_atom_site_occupancy
_atom_site_disorder_assembly
_atom_site_disorder_group
Mn Mn1 1.0000 0.5000 -0.5000 0.02932(15) Uani d S 1 . .
C C1 1.24961(19) 0.5744(2) -0.5720(2) 0.0384(6) Uani d . 1 . .
H H1A 1.2060 0.6305 -0.6164 0.046 Uiso calc R 1 . .
C C2 1.36718(19) 0.5795(2) -0.5695(2) 0.0383(6) Uani d . 1 . .
H H2A 1.4008 0.6376 -0.6116 0.046 Uiso calc R 1 . .
C C3 1.43615(18) 0.4985(2) -0.50437(18) 0.0316(5) Uani d . 1 . .
C C4 1.3781(2) 0.4144(3) -0.4478(3) 0.0657(9) Uani d . 1 . .
H H4A 1.4193 0.3561 -0.4042 0.079 Uiso calc R 1 . .
C C5 1.2599(2) 0.4158(3) -0.4553(3) 0.0652(9) Uani d . 1 . .
H H5A 1.2239 0.3575 -0.4156 0.078 Uiso calc R 1 . .
C C6 0.3636(2) 0.6015(2) -0.1614(2) 0.0479(6) Uani d . 1 . .
C C7 0.2912(2) 0.6654(3) -0.2419(2) 0.0529(7) Uani d . 1 . .
H H7A 0.2115 0.6598 -0.2423 0.063 Uiso calc R 1 . .
C C8 0.3368(2) 0.7364(3) -0.3205(2) 0.0519(7) Uani d . 1 . .
H H8A 0.2881 0.7802 -0.3734 0.062 Uiso calc R 1 . .
C C9 0.4546(2) 0.7436(2) -0.3218(2) 0.0479(7) Uani d . 1 . .
H H9A 0.4849 0.7928 -0.3751 0.057 Uiso calc R 1 . .
C C10 0.5288(2) 0.6779(2) -0.2439(2) 0.0397(6) Uani d . 1 . .
C C11 0.4815(2) 0.6072(2) -0.1637(2) 0.0454(6) Uani d . 1 . .
H H11A 0.5299 0.5630 -0.1108 0.055 Uiso calc R 1 . .
C C12 0.6538(2) 0.6860(2) -0.2478(2) 0.0403(6) Uani d . 1 . .
H H12A 0.6795 0.7441 -0.2956 0.048 Uiso calc R 1 . .
C C13 0.7334(2) 0.6189(2) -0.1900(2) 0.0425(6) Uani d . 1 . .
H H13A 0.7098 0.5621 -0.1397 0.051 Uiso calc R 1 . .
C C14 0.8572(2) 0.6292(2) -0.20085(19) 0.0377(6) Uani d . 1 . .
N N1 1.19366(15) 0.49461(16) -0.51532(16) 0.0353(4) Uani d . 1 . .
O O1 0.89468(15) 0.71680(16) -0.25223(15) 0.0487(5) Uani d . 1 . .
O O1W 1.02880(17) 0.43379(17) -0.32434(13) 0.0502(5) Uani d D 1 . .
H H1WA 1.049(3) 0.3672(17) -0.298(3) 0.075 Uiso d D 1 . .
H H1WB 1.004(3) 0.472(2) -0.272(2) 0.075 Uiso d D 1 . .
O O2 0.92237(14) 0.54517(16) -0.15829(14) 0.0443(4) Uani d . 1 . .
O O2W 0.98772(18) 0.31913(16) -0.56349(17) 0.0531(5) Uani d D 1 . .
H H2WA 0.955(3) 0.260(2) -0.542(3) 0.080 Uiso d D 1 . .
H H2WB 1.022(3) 0.300(3) -0.620(2) 0.080 Uiso d D 1 . .
O O3 0.32335(17) 0.5320(2) -0.0786(2) 0.0769(7) Uani d D 1 . .
H H3 0.2485(18) 0.551(3) -0.074(3) 0.092 Uiso d D 1 . .
O O3W 0.11487(15) 0.61016(17) -0.01468(16) 0.0480(5) Uani d D 1 . .
H H3WA 0.110(2) 0.566(2) 0.0420(18) 0.072 Uiso d D 1 . .
H H3WB 0.058(2) 0.593(3) -0.0630(19) 0.072 Uiso d D 1 . .

loop_
_atom_site_aniso_label
_atom_site_aniso_U_11
_atom_site_aniso_U_22
_atom_site_aniso_U_33
_atom_site_aniso_U_12
_atom_site_aniso_U_13
_atom_site_aniso_U_23
Mn1 0.0232(3) 0.0318(3) 0.0335(2) 0.0007(2) 0.00570(18) 0.0012(2)
C1 0.0256(13) 0.0441(15) 0.0449(13) 0.0012(10) 0.0012(10) 0.0104(11)
C2 0.0261(13) 0.0458(15) 0.0431(12) -0.0034(10) 0.0039(10) 0.0140(11)
C3 0.0237(11) 0.0340(12) 0.0377(11) 0.0004(10) 0.0063(9) 0.0002(10)
C4 0.0266(15) 0.066(2) 0.106(2) 0.0109(13) 0.0130(14) 0.0522(18)
C5 0.0276(15) 0.064(2) 0.106(2) 0.0062(13) 0.0183(15) 0.0493(18)
C6 0.0354(15) 0.0512(17) 0.0569(15) 0.0013(12) 0.0047(12) -0.0016(13)
C7 0.0354(15) 0.066(2) 0.0553(16) 0.0066(13) -0.0035(12) -0.0148(14)
C8 0.0446(17) 0.0655(19) 0.0433(14) 0.0151(14) -0.0059(12) -0.0087(13)
C9 0.0500(18) 0.0548(17) 0.0384(13) 0.0082(13) 0.0030(12) -0.0054(12)
C10 0.0356(14) 0.0437(15) 0.0393(12) 0.0037(11) 0.0018(10) -0.0100(11)
C11 0.0318(14) 0.0513(16) 0.0526(15) 0.0061(12) 0.0019(11) 0.0024(12)
C12 0.0404(15) 0.0417(15) 0.0396(12) 0.0002(12) 0.0080(11) -0.0057(11)
C13 0.0372(14) 0.0433(15) 0.0485(14) -0.0013(11) 0.0106(11) 0.0009(12)
C14 0.0373(14) 0.0422(14) 0.0347(12) -0.0033(11) 0.0082(10) -0.0094(11)
N1 0.0240(10) 0.0362(11) 0.0467(10) 0.0030(9) 0.0089(8) 0.0047(9)
O1 0.0520(11) 0.0422(11) 0.0552(10) -0.0082(9) 0.0199(9) -0.0059(8)
O1W 0.0615(13) 0.0542(12) 0.0363(9) 0.0249(10) 0.0118(8) 0.0075(8)
O2 0.0343(10) 0.0513(11) 0.0481(9) 0.0056(8) 0.0079(8) -0.0013(8)
O2W 0.0644(13) 0.0367(10) 0.0639(12) -0.0111(9) 0.0321(10) -0.0091(9)
O3 0.0394(12) 0.0962(17) 0.0977(16) 0.0068(12) 0.0190(12) 0.0337(14)
O3W 0.0375(11) 0.0509(12) 0.0554(11) -0.0055(9) 0.0040(8) 0.0011(9)

loop_
_atom_type_symbol
_atom_type_description
_atom_type_scat_dispersion_real
_atom_type_scat_dispersion_imag
_atom_type_scat_source
C C 0.0033 0.0016 'International Tables Vol C Tables 4.2.6.8 and 6.1.1.4'
H H 0.0000 0.0000 'International Tables Vol C Tables 4.2.6.8 and 6.1.1.4'
N N 0.0061 0.0033 'International Tables Vol C Tables 4.2.6.8 and 6.1.1.4'
O O 0.0106 0.0060 'International Tables Vol C Tables 4.2.6.8 and 6.1.1.4'
Mn Mn 0.3368 0.7283 'International Tables Vol C Tables 4.2.6.8 and 6.1.1.4'

loop_
_geom_angle_atom_site_label_1
_geom_angle_atom_site_label_2
_geom_angle_atom_site_label_3
_geom_angle_site_symmetry_1
_geom_angle_site_symmetry_3
_geom_angle
_geom_angle_publ_flag
O1W Mn1 O1W . 3_764 180.00(10) ?
O1W Mn1 O2W . 3_764 90.34(8) ?
O1W Mn1 O2W 3_764 3_764 89.66(8) ?
O1W Mn1 O2W . . 89.66(8) ?
O1W Mn1 O2W 3_764 . 90.34(8) ?
O2W Mn1 O2W 3_764 . 180.00(10) ?
O1W Mn1 N1 . 3_764 89.11(7) ?
O1W Mn1 N1 3_764 3_764 90.89(7) ?
O2W Mn1 N1 3_764 3_764 88.63(7) ?
O2W Mn1 N1 . 3_764 91.37(7) ?
O1W Mn1 N1 . . 90.89(7) ?
O1W Mn1 N1 3_764 . 89.11(7) ?
O2W Mn1 N1 3_764 . 91.37(7) ?
O2W Mn1 N1 . . 88.63(7) ?
N1 Mn1 N1 3_764 . 180.0 ?
N1 C1 C2 . . 124.4(2) ?
N1 C1 H1A . . 117.8 ?
C2 C1 H1A . . 117.8 ?
C1 C2 C3 . . 120.1(2) ?
C1 C2 H2A . . 119.9 ?
C3 C2 H2A . . 119.9 ?
C4 C3 C2 . . 115.4(2) ?
C4 C3 C3 . 3_864 122.0(3) ?
C2 C3 C3 . 3_864 122.6(2) ?
C5 C4 C3 . . 120.5(2) ?
C5 C4 H4A . . 119.7 ?
C3 C4 H4A . . 119.7 ?
N1 C5 C4 . . 124.3(2) ?
N1 C5 H5A . . 117.8 ?
C4 C5 H5A . . 117.8 ?
O3 C6 C11 . . 117.6(2) ?
O3 C6 C7 . . 122.8(2) ?
C11 C6 C7 . . 119.6(3) ?
C8 C7 C6 . . 120.1(3) ?
C8 C7 H7A . . 120.0 ?
C6 C7 H7A . . 120.0 ?
C7 C8 C9 . . 120.4(3) ?
C7 C8 H8A . . 119.8 ?
C9 C8 H8A . . 119.8 ?
C8 C9 C10 . . 120.6(3) ?
C8 C9 H9A . . 119.7 ?
C10 C9 H9A . . 119.7 ?
C11 C10 C9 . . 118.5(2) ?
C11 C10 C12 . . 121.9(2) ?
C9 C10 C12 . . 119.6(2) ?
C6 C11 C10 . . 120.8(2) ?
C6 C11 H11A . . 119.6 ?
C10 C11 H11A . . 119.6 ?
C13 C12 C10 . . 126.4(2) ?
C13 C12 H12A . . 116.8 ?
C10 C12 H12A . . 116.8 ?
C12 C13 C14 . . 123.6(2) ?
C12 C13 H13A . . 118.2 ?
C14 C13 H13A . . 118.2 ?
O1 C14 O2 . . 122.8(2) ?
O1 C14 C13 . . 120.0(2) ?
O2 C14 C13 . . 117.1(2) ?
C5 N1 C1 . . 115.2(2) ?
C5 N1 Mn1 . . 119.98(15) ?
C1 N1 Mn1 . . 124.44(15) ?
Mn1 O1W H1WA . . 132(2) ?
Mn1 O1W H1WB . . 119(2) ?
H1WA O1W H1WB . . 108(2) ?
Mn1 O2W H2WA . . 133(2) ?
Mn1 O2W H2WB . . 119(2) ?
H2WA O2W H2WB . . 108(2) ?
C6 O3 H3 . . 108(2) ?
H3WA O3W H3WB . . 105(2) ?

loop_
_geom_bond_atom_site_label_1
_geom_bond_atom_site_label_2
_geom_bond_site_symmetry_2
_geom_bond_distance
_geom_bond_publ_flag
Mn1 O1W . 2.1641(15) ?
Mn1 O1W 3_764 2.1641(15) ?
Mn1 O2W 3_764 2.1675(17) ?
Mn1 O2W . 2.1675(17) ?
Mn1 N1 3_764 2.2863(17) ?
Mn1 N1 . 2.2863(17) ?
C1 N1 . 1.329(3) ?
C1 C2 . 1.369(3) ?
C1 H1A . 0.9300 ?
C2 C3 . 1.385(3) ?
C2 H2A . 0.9300 ?
C3 C4 . 1.375(3) ?
C3 C3 3_864 1.482(4) ?
C4 C5 . 1.371(3) ?
C4 H4A . 0.9300 ?
C5 N1 . 1.323(3) ?
C5 H5A . 0.9300 ?
C6 O3 . 1.364(3) ?
C6 C11 . 1.380(3) ?
C6 C7 . 1.388(4) ?
C7 C8 . 1.368(4) ?
C7 H7A . 0.9300 ?
C8 C9 . 1.378(4) ?
C8 H8A . 0.9300 ?
C9 C10 . 1.393(3) ?
C9 H9A . 0.9300 ?
C10 C11 . 1.388(3) ?
C10 C12 . 1.466(3) ?
C11 H11A . 0.9300 ?
C12 C13 . 1.320(3) ?
C12 H12A . 0.9300 ?
C13 C14 . 1.468(3) ?
C13 H13A . 0.9300 ?
C14 O1 . 1.258(3) ?
C14 O2 . 1.278(3) ?
O1W H1WA . 0.833(17) ?
O1W H1WB . 0.825(16) ?
O2W H2WA . 0.815(17) ?
O2W H2WB . 0.832(16) ?
O3 H3 . 0.908(18) ?
O3W H3WA . 0.832(16) ?
O3W H3WB . 0.842(16) ?

loop_
_geom_hbond_atom_site_label_D
_geom_hbond_atom_site_label_H
_geom_hbond_atom_site_label_A
_geom_hbond_site_symmetry_A
_geom_hbond_distance_DH
_geom_hbond_distance_HA
_geom_hbond_distance_DA
_geom_hbond_angle_DHA
O3W H3WA O2 3_665 0.832(16) 1.912(18) 2.738(2) 171(3)
O1W H1WA O1 2_744 0.833(17) 1.888(17) 2.719(2) 174(3)
O2W H2WA O3W 2_644 0.815(17) 2.024(17) 2.838(3) 176(3)
O3W H3WB O2 1_455 0.842(16) 1.902(18) 2.741(2) 174(3)
O2W H2WB O1 3_764 0.832(16) 1.878(16) 2.702(2) 171(3)

loop_
_geom_torsion_atom_site_label_1
_geom_torsion_atom_site_label_2
_geom_torsion_atom_site_label_3
_geom_torsion_atom_site_label_4
_geom_torsion_site_symmetry_1
_geom_torsion_site_symmetry_2
_geom_torsion_site_symmetry_3
_geom_torsion_site_symmetry_4
_geom_torsion
_geom_torsion_publ_flag
N1 C1 C2 C3 . . . . -0.3(4) ?
C1 C2 C3 C4 . . . . 1.7(4) ?
C1 C2 C3 C3 . . . 3_864 -178.3(3) ?
C2 C3 C4 C5 . . . . -1.6(4) ?
C3 C3 C4 C5 3_864 . . . 178.3(3) ?
C3 C4 C5 N1 . . . . 0.2(5) ?
O3 C6 C7 C8 . . . . 178.0(3) ?
C11 C6 C7 C8 . . . . -2.1(4) ?
C6 C7 C8 C9 . . . . 1.1(4) ?
C7 C8 C9 C10 . . . . 0.6(4) ?
C8 C9 C10 C11 . . . . -1.4(3) ?
C8 C9 C10 C12 . . . . 179.3(2) ?
O3 C6 C11 C10 . . . . -178.7(2) ?
C7 C6 C11 C10 . . . . 1.4(4) ?
C9 C10 C11 C6 . . . . 0.4(4) ?
C12 C10 C11 C6 . . . . 179.6(2) ?
C11 C10 C12 C13 . . . . 9.7(4) ?
C9 C10 C12 C13 . . . . -171.1(2) ?
C10 C12 C13 C14 . . . . 177.8(2) ?
C12 C13 C14 O1 . . . . 11.9(4) ?
C12 C13 C14 O2 . . . . -166.8(2) ?
C4 C5 N1 C1 . . . . 1.2(4) ?
C4 C5 N1 Mn1 . . . . -171.9(3) ?
C2 C1 N1 C5 . . . . -1.2(4) ?
C2 C1 N1 Mn1 . . . . 171.64(19) ?
O1W Mn1 N1 C5 . . . . 29.3(2) ?
O1W Mn1 N1 C5 3_764 . . . -150.7(2) ?
O2W Mn1 N1 C5 3_764 . . . 119.6(2) ?
O2W Mn1 N1 C5 . . . . -60.4(2) ?
O1W Mn1 N1 C1 . . . . -143.18(19) ?
O1W Mn1 N1 C1 3_764 . . . 36.82(19) ?
O2W Mn1 N1 C1 3_764 . . . -52.81(19) ?
O2W Mn1 N1 C1 . . . . 127.19(19) ?
